data_4068167
loop_
_publ_author_name
'Hruszkewycz, Damian P.'
'Wu, Jianguo'
'Green, Jennifer C.'
'Hazari, Nilay'
'Schmeier, Timothy J.'

_publ_section_title
;
 Mechanistic Studies of the Insertion of CO2into Palladium(I) Bridging
 Allyl Dimers
;
_journal_issue 1
_journal_name_full Organometallics
_journal_page_first 470
_journal_paper_doi 10.1021/om201163k
_journal_volume 31
_journal_year 2012
_chemical_formula_moiety 'Ni2 C60 H82 N4'
_chemical_formula_sum 'C60 H82 N4 Ni2'
_chemical_formula_weight 976.73
_space_group_IT_number 15
_symmetry_cell_setting monoclinic
_symmetry_Int_Tables_number 15
_symmetry_space_group_name_Hall '-I 2ya'
_symmetry_space_group_name_H-M 'I 1 2/a 1'
_atom_sites_solution_hydrogens geom
_atom_sites_solution_primary direct
_atom_sites_solution_secondary difmap
_cell_angle_alpha 90.0000
_cell_angle_beta 108.004(9)
_cell_angle_gamma 90.0000
_cell_formula_units_Z 4
_cell_length_a 19.250(3)
_cell_length_b 12.2610(16)
_cell_length_c 24.132(3)
_cell_measurement_reflns_used 13770
_cell_measurement_temperature 223
_cell_measurement_theta_max 27.81
_cell_measurement_theta_min 3.12
_cell_volume 5416.8(13)
_computing_cell_refinement PROCESS-AUTO
_computing_data_collection PROCESS-AUTO
_computing_data_reduction CrystalClear
_computing_molecular_graphics 'CrystalStructure 4.0'
_computing_publication_material 'CrystalStructure 4.0 (Rigaku, 2010)'
_computing_structure_refinement 'SHELXL97 (Sheldrick, 1997)'
_computing_structure_solution 'SIR2004 (Burla, et al., 2005)'
_diffrn_ambient_temperature 223
_diffrn_detector_area_resol_mean 6.849
_diffrn_measured_fraction_theta_full 0.983
_diffrn_measured_fraction_theta_max 0.983
_diffrn_measurement_device_type 'Rigaku Mercury275R CCD (SCX mini)'
_diffrn_measurement_method \w
_diffrn_radiation_type 'Mo K\a'
_diffrn_radiation_wavelength 0.71075
_diffrn_reflns_av_R_equivalents 0.0985
_diffrn_reflns_limit_h_max 24
_diffrn_reflns_limit_h_min -24
_diffrn_reflns_limit_k_max 15
_diffrn_reflns_limit_k_min -15
_diffrn_reflns_limit_l_max 31
_diffrn_reflns_limit_l_min -27
_diffrn_reflns_number 17776
_diffrn_reflns_theta_full 27.48
_diffrn_reflns_theta_max 27.48
_diffrn_standards_number 0
_exptl_absorpt_coefficient_mu 0.736
_exptl_absorpt_correction_T_max 0.929
_exptl_absorpt_correction_T_min 0.330
_exptl_absorpt_correction_type multi-scan
_exptl_absorpt_process_details 'Jacobson, R. (1998) Private communication'
_exptl_crystal_colour orange
_exptl_crystal_density_diffrn 1.198
_exptl_crystal_density_method 'not measured'
_exptl_crystal_description block
_exptl_crystal_F_000 2104.00
_exptl_crystal_size_max 0.20
_exptl_crystal_size_mid 0.10
_exptl_crystal_size_min 0.10
_refine_diff_density_max 0.450
_refine_diff_density_min -0.400
_refine_ls_extinction_method none
_refine_ls_goodness_of_fit_ref 1.067
_refine_ls_hydrogen_treatment mixed
_refine_ls_number_parameters 318
_refine_ls_number_reflns 6138
_refine_ls_number_restraints 0
_refine_ls_R_factor_gt 0.0851
_refine_ls_shift/su_max 0.001
_refine_ls_structure_factor_coef Fsqd
_refine_ls_weighting_details 'w = 1/[\s^2^(Fo^2^)+(0.0570P)^2^+3.4199P] where P=(Fo^2^+2Fc^2^)/3'
_refine_ls_weighting_scheme calc
_refine_ls_wR_factor_ref 0.1760
_reflns_number_gt 3402
_reflns_number_total 6395
_reflns_threshold_expression F^2^>2.0\s(F^2^)
_cod_data_source_file om201163k_si_002.cif
_cod_data_source_block '_I-Ni-IPr-A'
_cod_original_cell_volume 5416.9(12)
_cod_original_formula_sum 'Ni2 C60 H82 N4'
_cod_database_code 4068167

loop_
_symmetry_equiv_pos_site_id
_symmetry_equiv_pos_as_xyz
1 +X,+Y,+Z
2 1/2-X,+Y,-Z
3 -X,-Y,-Z
4 1/2+X,-Y,+Z
5 1/2+X,1/2+Y,1/2+Z
6 -X,1/2+Y,1/2-Z
7 1/2-X,1/2-Y,1/2-Z
8 +X,1/2-Y,1/2+Z

loop_
_atom_site_label
_atom_site_type_symbol
_atom_site_fract_x
_atom_site_fract_y
_atom_site_fract_z
_atom_site_U_iso_or_equiv
_atom_site_adp_type
_atom_site_occupancy
_atom_site_symmetry_multiplicity
_atom_site_calc_flag
_atom_site_refinement_flags
Ni(1) Ni 0.19465(3) 0.17878(4) 0.45171(2) 0.0442(2) Uani 1.00 8 d .
N(1) N 0.07232(17) 0.1598(3) 0.34581(14) 0.0402(8) Uani 1.00 8 d .
N(2) N 0.12773(17) 0.3106(3) 0.34838(15) 0.0430(8) Uani 1.00 8 d .
C(1) C 0.1280(2) 0.2197(3) 0.38139(18) 0.0400(10) Uani 1.00 8 d .
C(2) C 0.0409(2) 0.2102(4) 0.29292(19) 0.0503(11) Uani 1.00 8 d .
C(3) C 0.0748(2) 0.3052(4) 0.29461(19) 0.0518(12) Uani 1.00 8 d .
C(4) C 0.0402(2) 0.0624(4) 0.36112(17) 0.0446(10) Uani 1.00 8 d .
C(5) C 0.0711(3) -0.0377(4) 0.3582(2) 0.0555(12) Uani 1.00 8 d .
C(6) C 0.0378(3) -0.1294(4) 0.3725(2) 0.0720(15) Uani 1.00 8 d .
C(7) C -0.0242(3) -0.1208(5) 0.3880(3) 0.0792(17) Uani 1.00 8 d .
C(8) C -0.0537(3) -0.0203(5) 0.3911(2) 0.0719(15) Uani 1.00 8 d .
C(9) C -0.0226(2) 0.0736(4) 0.37760(19) 0.0558(12) Uani 1.00 8 d .
C(10) C 0.1399(3) -0.0514(4) 0.3420(2) 0.0676(15) Uani 1.00 8 d .
C(11) C 0.1285(4) -0.1165(7) 0.2883(4) 0.144(3) Uani 1.00 8 d .
C(12) C 0.1986(3) -0.1025(5) 0.3916(4) 0.121(3) Uani 1.00 8 d .
C(13) C -0.0572(3) 0.1827(5) 0.3809(3) 0.0754(16) Uani 1.00 8 d .
C(14) C -0.0737(3) 0.2001(6) 0.4374(3) 0.106(2) Uani 1.00 8 d .
C(15) C -0.1257(3) 0.1975(5) 0.3301(3) 0.0902(19) Uani 1.00 8 d .
C(16) C 0.1689(2) 0.4091(3) 0.3687(2) 0.0489(11) Uani 1.00 8 d .
C(17) C 0.2248(2) 0.4386(4) 0.3462(2) 0.0540(12) Uani 1.00 8 d .
C(18) C 0.2596(3) 0.5366(4) 0.3645(3) 0.0749(16) Uani 1.00 8 d .
C(19) C 0.2417(3) 0.6009(4) 0.4035(3) 0.0865(19) Uani 1.00 8 d .
C(20) C 0.1859(3) 0.5712(4) 0.4249(3) 0.0820(17) Uani 1.00 8 d .
C(21) C 0.1484(3) 0.4733(4) 0.4076(2) 0.0606(13) Uani 1.00 8 d .
C(22) C 0.2454(3) 0.3727(4) 0.3015(2) 0.0614(13) Uani 1.00 8 d .
C(23) C 0.3282(3) 0.3603(4) 0.3158(3) 0.0787(16) Uani 1.00 8 d .
C(24) C 0.2138(3) 0.4240(5) 0.2414(2) 0.0909(19) Uani 1.00 8 d .
C(25) C 0.0847(3) 0.4467(4) 0.4288(2) 0.0703(15) Uani 1.00 8 d .
C(26) C 0.0989(4) 0.4694(6) 0.4925(3) 0.109(2) Uani 1.00 8 d .
C(27) C 0.0170(3) 0.5039(6) 0.3926(3) 0.119(3) Uani 1.00 8 d .
C(28) C 0.1231(3) 0.1623(7) 0.4938(2) 0.0684(16) Uani 1.00 8 d .
C(29) C 0.1839(3) 0.1198(4) 0.5355(2) 0.0520(12) Uani 1.00 8 d .
C(30) C 0.2717(3) 0.1727(5) 0.4156(2) 0.0542(12) Uani 1.00 8 d .
H(2) H 0.0028 0.1825 0.2616 0.060 Uiso 1.00 8 calc R
H(3) H 0.0647 0.3583 0.2651 0.062 Uiso 1.00 8 calc R
H(6) H 0.0585 -0.1986 0.3715 0.086 Uiso 1.00 8 calc R
H(7) H -0.0467 -0.1838 0.3966 0.095 Uiso 1.00 8 calc R
H(8) H -0.0960 -0.0151 0.4026 0.086 Uiso 1.00 8 calc R
H(10) H 0.1569 0.0220 0.3350 0.081 Uiso 1.00 8 calc R
H(11A) H 0.0919 -0.0815 0.2563 0.173 Uiso 1.00 8 calc R
H(11B) H 0.1120 -0.1891 0.2943 0.173 Uiso 1.00 8 calc R
H(11C) H 0.1741 -0.1217 0.2793 0.173 Uiso 1.00 8 calc R
H(12A) H 0.1822 -0.1734 0.4004 0.145 Uiso 1.00 8 calc R
H(12B) H 0.2086 -0.0560 0.4256 0.145 Uiso 1.00 8 calc R
H(12C) H 0.2427 -0.1111 0.3806 0.145 Uiso 1.00 8 calc R
H(13) H -0.0221 0.2398 0.3780 0.091 Uiso 1.00 8 calc R
H(14A) H -0.1095 0.1469 0.4407 0.127 Uiso 1.00 8 calc R
H(14B) H -0.0929 0.2730 0.4380 0.127 Uiso 1.00 8 calc R
H(14C) H -0.0292 0.1914 0.4698 0.127 Uiso 1.00 8 calc R
H(15A) H -0.1608 0.1413 0.3313 0.108 Uiso 1.00 8 calc R
H(15B) H -0.1139 0.1919 0.2940 0.108 Uiso 1.00 8 calc R
H(15C) H -0.1465 0.2687 0.3326 0.108 Uiso 1.00 8 calc R
H(18) H 0.2968 0.5593 0.3494 0.090 Uiso 1.00 8 calc R
H(19) H 0.2675 0.6660 0.4161 0.104 Uiso 1.00 8 calc R
H(20) H 0.1730 0.6171 0.4513 0.098 Uiso 1.00 8 calc R
H(22) H 0.2240 0.2990 0.3004 0.074 Uiso 1.00 8 calc R
H(23A) H 0.3480 0.3259 0.3537 0.094 Uiso 1.00 8 calc R
H(23B) H 0.3502 0.4316 0.3166 0.094 Uiso 1.00 8 calc R
H(23C) H 0.3389 0.3155 0.2864 0.094 Uiso 1.00 8 calc R
H(24A) H 0.1613 0.4307 0.2322 0.109 Uiso 1.00 8 calc R
H(24B) H 0.2250 0.3782 0.2125 0.109 Uiso 1.00 8 calc R
H(24C) H 0.2351 0.4956 0.2412 0.109 Uiso 1.00 8 calc R
H(25) H 0.0757 0.3674 0.4230 0.084 Uiso 1.00 8 calc R
H(26A) H 0.0969 0.5474 0.4985 0.131 Uiso 1.00 8 calc R
H(26B) H 0.1469 0.4421 0.5143 0.131 Uiso 1.00 8 calc R
H(26C) H 0.0621 0.4332 0.5057 0.131 Uiso 1.00 8 calc R
H(27A) H 0.0069 0.4833 0.3520 0.143 Uiso 1.00 8 calc R
H(27B) H 0.0242 0.5821 0.3965 0.143 Uiso 1.00 8 calc R
H(27C) H -0.0239 0.4831 0.4058 0.143 Uiso 1.00 8 calc R
H(30a) H 0.254(3) 0.115(4) 0.372(2) 0.087(16) Uiso 1.00 8 d .
H(30b) H 0.288(2) 0.235(3) 0.4152(18) 0.046(14) Uiso 1.00 8 d .
H(28b) H 0.106(4) 0.226(5) 0.503(3) 0.12(3) Uiso 1.00 8 d .
H(28a) H 0.088(3) 0.107(5) 0.469(3) 0.11(2) Uiso 1.00 8 d .
H(29a) H 0.191(2) 0.037(3) 0.5342(16) 0.049(12) Uiso 1.00 8 d .

loop_
_atom_site_aniso_label
_atom_site_aniso_U_11
_atom_site_aniso_U_22
_atom_site_aniso_U_33
_atom_site_aniso_U_12
_atom_site_aniso_U_13
_atom_site_aniso_U_23
Ni(1) 0.0326(3) 0.0517(4) 0.0488(3) -0.0025(3) 0.0133(2) -0.0002(3)
N(1) 0.0311(18) 0.044(2) 0.048(2) -0.0003(15) 0.0155(16) 0.0031(17)
N(2) 0.0305(18) 0.042(2) 0.056(2) 0.0018(16) 0.0133(17) 0.0036(19)
C(1) 0.025(2) 0.047(2) 0.052(3) -0.0009(18) 0.0171(20) -0.007(2)
C(2) 0.037(2) 0.064(3) 0.046(3) -0.001(2) 0.008(2) 0.003(2)
C(3) 0.040(2) 0.060(3) 0.051(3) 0.004(2) 0.007(2) 0.012(2)
C(4) 0.035(2) 0.052(3) 0.045(2) -0.009(2) 0.010(2) -0.002(2)
C(5) 0.047(3) 0.052(3) 0.065(3) -0.007(2) 0.014(2) 0.000(3)
C(6) 0.061(3) 0.053(3) 0.097(4) -0.009(3) 0.016(3) 0.010(3)
C(7) 0.074(4) 0.069(4) 0.090(4) -0.026(3) 0.019(3) 0.017(3)
C(8) 0.052(3) 0.093(4) 0.076(4) -0.022(3) 0.027(3) 0.007(3)
C(9) 0.041(3) 0.075(3) 0.053(3) -0.010(2) 0.017(2) -0.006(3)
C(10) 0.048(3) 0.050(3) 0.107(4) 0.001(2) 0.026(3) -0.020(3)
C(11) 0.109(6) 0.179(8) 0.179(8) -0.063(6) 0.094(6) -0.090(7)
C(12) 0.058(4) 0.101(5) 0.198(8) 0.022(4) 0.030(5) 0.010(5)
C(13) 0.041(3) 0.086(4) 0.109(4) -0.013(3) 0.038(3) -0.031(4)
C(14) 0.049(3) 0.154(6) 0.119(5) -0.004(4) 0.032(4) -0.059(5)
C(15) 0.075(4) 0.089(4) 0.120(5) 0.020(3) 0.050(4) 0.004(4)
C(16) 0.039(3) 0.041(2) 0.063(3) 0.001(2) 0.011(2) 0.002(2)
C(17) 0.046(3) 0.044(3) 0.072(3) 0.002(2) 0.019(3) 0.014(2)
C(18) 0.062(3) 0.053(3) 0.112(5) -0.009(3) 0.030(3) 0.008(3)
C(19) 0.060(4) 0.047(3) 0.145(6) -0.008(3) 0.022(4) -0.001(4)
C(20) 0.070(4) 0.059(3) 0.118(5) 0.002(3) 0.029(4) -0.021(3)
C(21) 0.044(3) 0.050(3) 0.087(4) 0.002(2) 0.020(3) -0.006(3)
C(22) 0.051(3) 0.068(3) 0.071(3) -0.004(3) 0.028(3) 0.014(3)
C(23) 0.058(3) 0.088(4) 0.102(4) -0.002(3) 0.043(3) 0.009(3)
C(24) 0.076(4) 0.106(5) 0.094(4) -0.002(3) 0.030(4) 0.033(4)
C(25) 0.060(3) 0.065(3) 0.093(4) 0.003(3) 0.033(3) -0.023(3)
C(26) 0.102(5) 0.121(5) 0.117(5) -0.016(4) 0.054(4) -0.044(5)
C(27) 0.061(4) 0.132(6) 0.166(7) 0.025(4) 0.037(4) 0.000(5)
C(28) 0.047(3) 0.107(5) 0.054(3) -0.012(4) 0.020(3) -0.008(4)
C(29) 0.043(3) 0.065(3) 0.053(3) -0.012(2) 0.023(2) -0.005(3)
C(30) 0.041(3) 0.064(3) 0.062(3) 0.001(3) 0.021(2) 0.009(3)

loop_
_atom_type_symbol
_atom_type_description
_atom_type_scat_dispersion_real
_atom_type_scat_dispersion_imag
_atom_type_scat_source
Ni Ni 0.339 1.112
;
International Tables for Crystallography
(1992, Vol. C, Tables 4.2.6.8 and 6.1.1.4)
;
C C 0.003 0.002
;
International Tables for Crystallography
(1992, Vol. C, Tables 4.2.6.8 and 6.1.1.4)
;
H H 0.000 0.000
;
International Tables for Crystallography
(1992, Vol. C, Table 6.1.1.4)
;
N N 0.006 0.003
;
International Tables for Crystallography
(1992, Vol. C, Tables 4.2.6.8 and 6.1.1.4)
;

loop_
_geom_angle_atom_site_label_1
_geom_angle_atom_site_label_2
_geom_angle_atom_site_label_3
_geom_angle
_geom_angle_publ_flag
_geom_angle_site_symmetry_1
_geom_angle_site_symmetry_3
Ni(1) Ni(1) C(1) 162.73(13) yes 2_556 .
Ni(1) Ni(1) C(28) 92.74(14) yes 2_556 .
Ni(1) Ni(1) C(29) 57.98(11) yes 2_556 .
Ni(1) Ni(1) C(29) 52.30(12) yes 2_556 2_556
Ni(1) Ni(1) C(30) 82.84(13) yes 2_556 .
C(1) Ni(1) C(28) 96.0(2) yes . .
C(1) Ni(1) C(29) 133.65(18) yes . .
C(1) Ni(1) C(29) 125.24(19) yes . 2_556
C(1) Ni(1) C(30) 90.47(20) yes . .
C(28) Ni(1) C(29) 38.20(20) yes . .
C(28) Ni(1) C(29) 136.3(2) yes . 2_556
C(28) Ni(1) C(30) 170.8(3) yes . .
C(29) Ni(1) C(29) 98.503(19) yes . 2_556
C(29) Ni(1) C(30) 134.21(19) yes . .
C(29) Ni(1) C(30) 35.71(19) yes 2_556 .
C(1) N(1) C(2) 112.2(3) yes . .
C(1) N(1) C(4) 126.8(3) yes . .
C(2) N(1) C(4) 120.5(3) yes . .
C(1) N(2) C(3) 112.1(3) yes . .
C(1) N(2) C(16) 125.5(3) yes . .
C(3) N(2) C(16) 121.8(3) yes . .
Ni(1) C(1) N(1) 128.3(3) yes . .
Ni(1) C(1) N(2) 129.1(3) yes . .
N(1) C(1) N(2) 102.2(3) yes . .
N(1) C(2) C(3) 107.1(3) yes . .
N(2) C(3) C(2) 106.5(4) yes . .
N(1) C(4) C(5) 120.0(4) yes . .
N(1) C(4) C(9) 118.0(4) yes . .
C(5) C(4) C(9) 122.0(4) yes . .
C(4) C(5) C(6) 118.0(5) yes . .
C(4) C(5) C(10) 122.9(4) yes . .
C(6) C(5) C(10) 119.1(4) yes . .
C(5) C(6) C(7) 121.1(5) yes . .
C(6) C(7) C(8) 120.0(6) yes . .
C(7) C(8) C(9) 121.3(6) yes . .
C(4) C(9) C(8) 117.6(5) yes . .
C(4) C(9) C(13) 122.7(5) yes . .
C(8) C(9) C(13) 119.7(5) yes . .
C(5) C(10) C(11) 112.6(5) yes . .
C(5) C(10) C(12) 110.2(5) yes . .
C(11) C(10) C(12) 110.1(5) yes . .
C(9) C(13) C(14) 113.2(5) yes . .
C(9) C(13) C(15) 110.7(4) yes . .
C(14) C(13) C(15) 110.0(5) yes . .
N(2) C(16) C(17) 119.6(4) yes . .
N(2) C(16) C(21) 117.8(4) yes . .
C(17) C(16) C(21) 122.5(4) yes . .
C(16) C(17) C(18) 117.3(5) yes . .
C(16) C(17) C(22) 123.2(4) yes . .
C(18) C(17) C(22) 119.4(5) yes . .
C(17) C(18) C(19) 121.8(6) yes . .
C(18) C(19) C(20) 120.2(5) yes . .
C(19) C(20) C(21) 120.4(6) yes . .
C(16) C(21) C(20) 117.7(5) yes . .
C(16) C(21) C(25) 123.1(4) yes . .
C(20) C(21) C(25) 119.1(5) yes . .
C(17) C(22) C(23) 112.3(4) yes . .
C(17) C(22) C(24) 110.3(4) yes . .
C(23) C(22) C(24) 109.7(5) yes . .
C(21) C(25) C(26) 113.5(4) yes . .
C(21) C(25) C(27) 110.7(5) yes . .
C(26) C(25) C(27) 111.1(5) yes . .
Ni(1) C(28) C(29) 81.0(4) yes . .
Ni(1) C(29) Ni(1) 69.71(16) yes . 2_556
Ni(1) C(29) C(28) 60.8(3) yes . .
Ni(1) C(29) C(30) 114.7(4) yes . 2_556
Ni(1) C(29) C(28) 123.8(4) yes 2_556 .
Ni(1) C(29) C(30) 54.8(3) yes 2_556 2_556
C(28) C(29) C(30) 127.0(5) yes . 2_556
Ni(1) C(30) C(29) 89.5(4) yes . 2_556
N(1) C(2) H(2) 126.467 yes . .
C(3) C(2) H(2) 126.462 yes . .
N(2) C(3) H(3) 126.767 yes . .
C(2) C(3) H(3) 126.781 yes . .
C(5) C(6) H(6) 119.467 yes . .
C(7) C(6) H(6) 119.475 yes . .
C(6) C(7) H(7) 120.015 yes . .
C(8) C(7) H(7) 120.021 yes . .
C(7) C(8) H(8) 119.318 yes . .
C(9) C(8) H(8) 119.332 yes . .
C(5) C(10) H(10) 107.952 yes . .
C(11) C(10) H(10) 107.956 yes . .
C(12) C(10) H(10) 107.957 yes . .
C(10) C(11) H(11A) 109.474 yes . .
C(10) C(11) H(11B) 109.467 yes . .
C(10) C(11) H(11C) 109.465 yes . .
H(11A) C(11) H(11B) 109.474 yes . .
H(11A) C(11) H(11C) 109.467 yes . .
H(11B) C(11) H(11C) 109.479 yes . .
C(10) C(12) H(12A) 109.469 yes . .
C(10) C(12) H(12B) 109.478 yes . .
C(10) C(12) H(12C) 109.460 yes . .
H(12A) C(12) H(12B) 109.492 yes . .
H(12A) C(12) H(12C) 109.467 yes . .
H(12B) C(12) H(12C) 109.462 yes . .
C(9) C(13) H(13) 107.579 yes . .
C(14) C(13) H(13) 107.589 yes . .
C(15) C(13) H(13) 107.585 yes . .
C(13) C(14) H(14A) 109.473 yes . .
C(13) C(14) H(14B) 109.472 yes . .
C(13) C(14) H(14C) 109.471 yes . .
H(14A) C(14) H(14B) 109.467 yes . .
H(14A) C(14) H(14C) 109.468 yes . .
H(14B) C(14) H(14C) 109.477 yes . .
C(13) C(15) H(15A) 109.471 yes . .
C(13) C(15) H(15B) 109.462 yes . .
C(13) C(15) H(15C) 109.476 yes . .
H(15A) C(15) H(15B) 109.470 yes . .
H(15A) C(15) H(15C) 109.483 yes . .
H(15B) C(15) H(15C) 109.466 yes . .
C(17) C(18) H(18) 119.126 yes . .
C(19) C(18) H(18) 119.106 yes . .
C(18) C(19) H(19) 119.892 yes . .
C(20) C(19) H(19) 119.859 yes . .
C(19) C(20) H(20) 119.773 yes . .
C(21) C(20) H(20) 119.783 yes . .
C(17) C(22) H(22) 108.137 yes . .
C(23) C(22) H(22) 108.145 yes . .
C(24) C(22) H(22) 108.147 yes . .
C(22) C(23) H(23A) 109.465 yes . .
C(22) C(23) H(23B) 109.471 yes . .
C(22) C(23) H(23C) 109.472 yes . .
H(23A) C(23) H(23B) 109.464 yes . .
H(23A) C(23) H(23C) 109.478 yes . .
H(23B) C(23) H(23C) 109.477 yes . .
C(22) C(24) H(24A) 109.475 yes . .
C(22) C(24) H(24B) 109.473 yes . .
C(22) C(24) H(24C) 109.477 yes . .
H(24A) C(24) H(24B) 109.468 yes . .
H(24A) C(24) H(24C) 109.476 yes . .
H(24B) C(24) H(24C) 109.458 yes . .
C(21) C(25) H(25) 107.050 yes . .
C(26) C(25) H(25) 107.050 yes . .
C(27) C(25) H(25) 107.052 yes . .
C(25) C(26) H(26A) 109.461 yes . .
C(25) C(26) H(26B) 109.471 yes . .
C(25) C(26) H(26C) 109.469 yes . .
H(26A) C(26) H(26B) 109.467 yes . .
H(26A) C(26) H(26C) 109.480 yes . .
H(26B) C(26) H(26C) 109.480 yes . .
C(25) C(27) H(27A) 109.474 yes . .
C(25) C(27) H(27B) 109.463 yes . .
C(25) C(27) H(27C) 109.480 yes . .
H(27A) C(27) H(27B) 109.466 yes . .
H(27A) C(27) H(27C) 109.470 yes . .
H(27B) C(27) H(27C) 109.474 yes . .
Ni(1) C(28) H(28b) 115(5) yes . .
Ni(1) C(28) H(28a) 103(4) yes . .
C(29) C(28) H(28b) 116(4) yes . .
C(29) C(28) H(28a) 116(3) yes . .
H(28b) C(28) H(28a) 119(5) yes . .
Ni(1) C(29) H(29a) 104(2) yes . .
Ni(1) C(29) H(29a) 100(2) yes 2_556 .
C(28) C(29) H(29a) 116.2(19) yes . .
C(30) C(29) H(29a) 115.8(19) yes 2_556 .
Ni(1) C(30) H(30a) 111(3) yes . .
Ni(1) C(30) H(30b) 108(3) yes . .
C(29) C(30) H(30a) 114(2) yes 2_556 .
C(29) C(30) H(30b) 108(3) yes 2_556 .
H(30a) C(30) H(30b) 122(4) yes . .

loop_
_geom_bond_atom_site_label_1
_geom_bond_atom_site_label_2
_geom_bond_distance
_geom_bond_publ_flag
_geom_bond_site_symmetry_2
Ni(1) Ni(1) 2.6274(4) yes 2_556
Ni(1) C(1) 1.852(4) yes .
Ni(1) C(28) 1.959(7) yes .
Ni(1) C(29) 2.216(5) yes .
Ni(1) C(29) 2.375(5) yes 2_556
Ni(1) C(30) 1.941(6) yes .
N(1) C(1) 1.362(5) yes .
N(1) C(2) 1.378(5) yes .
N(1) C(4) 1.444(6) yes .
N(2) C(1) 1.370(6) yes .
N(2) C(3) 1.382(5) yes .
N(2) C(16) 1.444(5) yes .
C(2) C(3) 1.330(6) yes .
C(4) C(5) 1.375(6) yes .
C(4) C(9) 1.391(7) yes .
C(5) C(6) 1.390(7) yes .
C(5) C(10) 1.502(8) yes .
C(6) C(7) 1.360(9) yes .
C(7) C(8) 1.368(9) yes .
C(8) C(9) 1.382(8) yes .
C(9) C(13) 1.507(7) yes .
C(10) C(11) 1.479(10) yes .
C(10) C(12) 1.504(8) yes .
C(13) C(14) 1.507(10) yes .
C(13) C(15) 1.508(7) yes .
C(16) C(17) 1.394(7) yes .
C(16) C(21) 1.375(8) yes .
C(17) C(18) 1.380(7) yes .
C(17) C(22) 1.496(8) yes .
C(18) C(19) 1.353(10) yes .
C(19) C(20) 1.377(10) yes .
C(20) C(21) 1.396(7) yes .
C(21) C(25) 1.501(8) yes .
C(22) C(23) 1.532(7) yes .
C(22) C(24) 1.525(7) yes .
C(25) C(26) 1.501(9) yes .
C(25) C(27) 1.500(8) yes .
C(28) C(29) 1.388(7) yes .
C(29) C(30) 1.386(7) yes 2_556
C(2) H(2) 0.940 yes .
C(3) H(3) 0.940 yes .
C(6) H(6) 0.940 yes .
C(7) H(7) 0.940 yes .
C(8) H(8) 0.940 yes .
C(10) H(10) 0.990 yes .
C(11) H(11A) 0.970 yes .
C(11) H(11B) 0.970 yes .
C(11) H(11C) 0.970 yes .
C(12) H(12A) 0.970 yes .
C(12) H(12B) 0.970 yes .
C(12) H(12C) 0.970 yes .
C(13) H(13) 0.990 yes .
C(14) H(14A) 0.970 yes .
C(14) H(14B) 0.970 yes .
C(14) H(14C) 0.970 yes .
C(15) H(15A) 0.970 yes .
C(15) H(15B) 0.970 yes .
C(15) H(15C) 0.970 yes .
C(18) H(18) 0.940 yes .
C(19) H(19) 0.940 yes .
C(20) H(20) 0.940 yes .
C(22) H(22) 0.990 yes .
C(23) H(23A) 0.970 yes .
C(23) H(23B) 0.970 yes .
C(23) H(23C) 0.970 yes .
C(24) H(24A) 0.970 yes .
C(24) H(24B) 0.970 yes .
C(24) H(24C) 0.970 yes .
C(25) H(25) 0.990 yes .
C(26) H(26A) 0.970 yes .
C(26) H(26B) 0.970 yes .
C(26) H(26C) 0.970 yes .
C(27) H(27A) 0.970 yes .
C(27) H(27B) 0.970 yes .
C(27) H(27C) 0.970 yes .
C(28) H(28b) 0.90(7) yes .
C(28) H(28a) 1.01(6) yes .
C(29) H(29a) 1.02(4) yes .
C(30) H(30a) 1.23(5) yes .
C(30) H(30b) 0.83(4) yes .

loop_
_geom_contact_atom_site_label_1
_geom_contact_atom_site_label_2
_geom_contact_distance
_geom_contact_publ_flag
_geom_contact_site_symmetry_2
Ni(1) C(4) 3.411(4) yes .
Ni(1) C(16) 3.409(4) yes .
N(1) C(10) 2.912(6) yes .
N(1) C(13) 2.883(7) yes .
N(1) C(16) 3.531(5) yes .
N(1) C(28) 3.399(6) yes .
N(2) C(4) 3.537(6) yes .
N(2) C(22) 2.927(7) yes .
N(2) C(25) 2.868(7) yes .
N(2) C(27) 3.563(8) yes .
N(2) C(30) 3.224(6) yes .
C(1) C(5) 3.330(6) yes .
C(1) C(9) 3.384(6) yes .
C(1) C(10) 3.484(6) yes .
C(1) C(13) 3.590(7) yes .
C(1) C(17) 3.518(6) yes .
C(1) C(21) 3.174(6) yes .
C(1) C(25) 3.216(7) yes .
C(2) C(5) 3.390(6) yes .
C(2) C(9) 3.165(7) yes .
C(2) C(13) 3.266(8) yes .
C(2) C(15) 3.592(8) yes .
C(2) C(16) 3.547(6) yes .
C(3) C(4) 3.541(7) yes .
C(3) C(17) 3.216(6) yes .
C(3) C(21) 3.362(7) yes .
C(3) C(22) 3.340(7) yes .
C(4) C(7) 2.739(8) yes .
C(4) C(11) 3.554(10) yes .
C(4) C(12) 3.540(8) yes .
C(4) C(15) 3.468(7) yes .
C(4) C(28) 3.337(7) yes .
C(5) C(8) 2.761(8) yes .
C(6) C(9) 2.766(7) yes .
C(6) C(11) 3.065(11) yes .
C(6) C(12) 3.003(9) yes .
C(8) C(14) 2.994(9) yes .
C(8) C(15) 3.155(8) yes .
C(9) C(28) 3.470(7) yes .
C(16) C(19) 2.733(7) yes .
C(16) C(24) 3.443(8) yes .
C(16) C(27) 3.358(8) yes .
C(16) C(30) 3.495(7) yes .
C(17) C(20) 2.773(8) yes .
C(18) C(21) 2.766(9) yes .
C(18) C(23) 2.958(8) yes .
C(18) C(24) 3.144(8) yes .
C(20) C(26) 2.951(10) yes .
C(20) C(27) 3.207(8) yes .
Ni(1) H(10) 3.3010 yes .
Ni(1) H(12B) 2.9762 yes .
Ni(1) H(25) 3.1772 yes .
Ni(1) H(30b) 3.20(4) yes 2_556
N(1) H(3) 3.0921 yes .
N(1) H(10) 2.4166 yes .
N(1) H(13) 2.3966 yes .
N(1) H(15B) 3.4351 yes .
N(1) H(25) 3.1435 yes .
N(1) H(30a) 3.39(5) yes .
N(1) H(28a) 2.98(6) yes .
N(2) H(2) 3.0868 yes .
N(2) H(13) 3.2957 yes .
N(2) H(22) 2.4727 yes .
N(2) H(24A) 3.4005 yes .
N(2) H(25) 2.4190 yes .
N(2) H(27A) 3.1658 yes .
N(2) H(30a) 3.33(5) yes .
N(2) H(30b) 3.15(4) yes .
C(1) H(2) 3.1736 yes .
C(1) H(3) 3.1842 yes .
C(1) H(10) 2.7971 yes .
C(1) H(13) 2.8763 yes .
C(1) H(22) 3.2256 yes .
C(1) H(25) 2.4359 yes .
C(1) H(30a) 2.81(5) yes .
C(1) H(30b) 2.94(4) yes .
C(1) H(28b) 3.10(7) yes .
C(1) H(28a) 2.84(7) yes .
C(2) H(10) 3.1522 yes .
C(2) H(13) 2.7132 yes .
C(2) H(15B) 2.9969 yes .
C(2) H(25) 3.5675 yes .
C(3) H(13) 3.2395 yes .
C(3) H(22) 2.8322 yes .
C(3) H(24A) 2.9929 yes .
C(3) H(25) 3.1867 yes .
C(3) H(27A) 3.0839 yes .
C(4) H(2) 2.7183 yes .
C(4) H(6) 3.2208 yes .
C(4) H(8) 3.2249 yes .
C(4) H(10) 2.5623 yes .
C(4) H(11A) 3.4724 yes .
C(4) H(12B) 3.4523 yes .
C(4) H(13) 2.5766 yes .
C(4) H(15B) 3.3136 yes .
C(4) H(28a) 2.55(6) yes .
C(5) H(2) 3.5448 yes .
C(5) H(7) 3.2417 yes .
C(5) H(11A) 2.6660 yes .
C(5) H(11B) 2.6829 yes .
C(5) H(11C) 3.3099 yes .
C(5) H(12A) 2.6516 yes .
C(5) H(12B) 2.6536 yes .
C(5) H(12C) 3.3022 yes .
C(5) H(28a) 3.15(6) yes .
C(6) H(8) 3.2059 yes .
C(6) H(10) 3.2883 yes .
C(6) H(11A) 3.3322 yes .
C(6) H(11B) 2.7944 yes .
C(6) H(12A) 2.7043 yes .
C(6) H(12B) 3.2650 yes .
C(8) H(6) 3.2079 yes .
C(8) H(13) 3.2800 yes .
C(8) H(14A) 2.7550 yes .
C(8) H(14C) 3.1648 yes .
C(8) H(15A) 2.9018 yes .
C(8) H(15B) 3.4535 yes .
C(8) H(28a) 3.20(6) yes .
C(9) H(2) 3.2721 yes .
C(9) H(7) 3.2429 yes .
C(9) H(14A) 2.7391 yes .
C(9) H(14B) 3.3403 yes .
C(9) H(14C) 2.6882 yes .
C(9) H(15A) 2.6788 yes .
C(9) H(15B) 2.6599 yes .
C(9) H(15C) 3.3152 yes .
C(9) H(28a) 2.58(5) yes .
C(10) H(6) 2.6291 yes .
C(10) H(30a) 2.92(5) yes .
C(11) H(6) 2.9203 yes .
C(11) H(12A) 2.6719 yes .
C(11) H(12B) 3.2787 yes .
C(11) H(12C) 2.6010 yes .
C(12) H(6) 2.8439 yes .
C(12) H(11A) 3.2850 yes .
C(12) H(11B) 2.6456 yes .
C(12) H(11C) 2.6139 yes .
C(12) H(30a) 2.97(5) yes .
C(12) H(29a) 2.88(4) yes 2_556
C(13) H(2) 3.4174 yes .
C(13) H(8) 2.6364 yes .
C(13) H(25) 3.3311 yes .
C(13) H(28a) 3.09(6) yes .
C(14) H(8) 2.7612 yes .
C(14) H(15A) 2.6894 yes .
C(14) H(15B) 3.3063 yes .
C(14) H(15C) 2.6231 yes .
C(14) H(28b) 3.34(6) yes .
C(14) H(28a) 3.18(6) yes .
C(15) H(2) 3.3793 yes .
C(15) H(8) 3.0908 yes .
C(15) H(14A) 2.6614 yes .
C(15) H(14B) 2.6496 yes .
C(15) H(14C) 3.3076 yes .
C(16) H(3) 2.7506 yes .
C(16) H(18) 3.2210 yes .
C(16) H(20) 3.2240 yes .
C(16) H(22) 2.5947 yes .
C(16) H(24A) 3.2614 yes .
C(16) H(25) 2.5815 yes .
C(16) H(27A) 3.1529 yes .
C(16) H(30b) 3.08(4) yes .
C(17) H(3) 3.2520 yes .
C(17) H(19) 3.2314 yes .
C(17) H(23A) 2.7014 yes .
C(17) H(23B) 2.7231 yes .
C(17) H(23C) 3.3392 yes .
C(17) H(24A) 2.6449 yes .
C(17) H(24B) 3.3118 yes .
C(17) H(24C) 2.6940 yes .
C(17) H(26B) 3.5065 yes 2_556
C(17) H(30b) 3.03(4) yes .
C(18) H(20) 3.2117 yes .
C(18) H(22) 3.2695 yes .
C(18) H(23A) 3.1475 yes .
C(18) H(23B) 2.6981 yes .
C(18) H(24A) 3.4239 yes .
C(18) H(24C) 2.9076 yes .
C(18) H(26A) 3.5966 yes 2_556
C(18) H(26B) 3.1440 yes 2_556
C(19) H(20) 3.3836 yes 2_556
C(19) H(26A) 3.3365 yes 2_556
C(19) H(26B) 3.1129 yes 2_556
C(20) H(18) 3.2111 yes .
C(20) H(20) 3.4063 yes 2_556
C(20) H(25) 3.2691 yes .
C(20) H(26A) 2.8385 yes .
C(20) H(26B) 2.9532 yes .
C(20) H(26B) 3.4787 yes 2_556
C(20) H(27A) 3.5179 yes .
C(20) H(27B) 2.9754 yes .
C(21) H(19) 3.2543 yes .
C(21) H(26A) 2.8216 yes .
C(21) H(26B) 2.6117 yes .
C(21) H(26C) 3.3220 yes .
C(21) H(27A) 2.6397 yes .
C(21) H(27B) 2.6766 yes .
C(21) H(27C) 3.3039 yes .
C(22) H(3) 3.3179 yes .
C(22) H(18) 2.6158 yes .
C(22) H(30a) 3.56(5) yes .
C(22) H(30b) 3.10(4) yes .
C(23) H(18) 2.6975 yes .
C(23) H(24A) 3.3376 yes .
C(23) H(24B) 2.6740 yes .
C(23) H(24C) 2.6863 yes .
C(23) H(30b) 3.13(5) yes .
C(24) H(3) 3.1981 yes .
C(24) H(18) 3.0856 yes .
C(24) H(23A) 3.3362 yes .
C(24) H(23B) 2.6929 yes .
C(24) H(23C) 2.6707 yes .
C(25) H(13) 3.2574 yes .
C(25) H(20) 2.6408 yes .
C(25) H(28b) 3.21(7) yes .
C(26) H(20) 2.6786 yes .
C(26) H(27A) 3.3076 yes .
C(26) H(27B) 2.6991 yes .
C(26) H(27C) 2.6331 yes .
C(26) H(28b) 3.00(7) yes .
C(27) H(13) 3.3181 yes .
C(27) H(20) 3.2122 yes .
C(27) H(26A) 2.5988 yes .
C(27) H(26B) 3.3030 yes .
C(27) H(26C) 2.7378 yes .
C(28) H(13) 3.4195 yes .
C(28) H(14C) 2.8298 yes .
C(28) H(25) 3.0185 yes .
C(28) H(26B) 3.4773 yes .
C(28) H(26C) 3.5649 yes .
C(28) H(30a) 3.42(4) yes 2_556
C(28) H(30b) 2.50(4) yes 2_556
C(29) H(12B) 3.5606 yes .
C(29) H(12B) 2.9338 yes 2_556
C(29) H(12C) 3.5138 yes 2_556
C(29) H(29a) 3.48(4) yes 2_556
C(30) H(10) 3.0707 yes .
C(30) H(12B) 3.0952 yes .
C(30) H(12C) 3.5841 yes .
C(30) H(22) 3.0634 yes .
C(30) H(23A) 3.0444 yes .
C(30) H(28b) 2.64(6) yes 2_556
C(30) H(28a) 3.32(5) yes 2_556
H(2) H(3) 2.4513 yes .
H(2) H(10) 3.5448 yes .
H(2) H(13) 3.0745 yes .
H(2) H(15B) 2.5992 yes .
H(3) H(22) 3.0061 yes .
H(3) H(24A) 2.4051 yes .
H(3) H(27A) 3.0714 yes .
H(6) H(7) 2.2931 yes .
H(6) H(10) 3.5662 yes .
H(6) H(11A) 3.3630 yes .
H(6) H(11B) 2.3950 yes .
H(6) H(12A) 2.2869 yes .
H(6) H(12B) 3.2841 yes .
H(7) H(8) 2.2982 yes .
H(8) H(13) 3.5578 yes .
H(8) H(14A) 2.2377 yes .
H(8) H(14C) 3.0664 yes .
H(8) H(15A) 2.6202 yes .
H(8) H(15B) 3.5870 yes .
H(10) H(11A) 2.3043 yes .
H(10) H(11B) 2.8082 yes .
H(10) H(11C) 2.3012 yes .
H(10) H(12A) 2.8273 yes .
H(10) H(12B) 2.3126 yes .
H(10) H(12C) 2.3403 yes .
H(10) H(30a) 2.1305 yes .
H(10) H(29a) 3.5849 yes 2_556
H(11A) H(12A) 3.5559 yes .
H(11A) H(12C) 3.4879 yes .
H(11B) H(12A) 2.5070 yes .
H(11B) H(12B) 3.5399 yes .
H(11B) H(12C) 2.8883 yes .
H(11C) H(12A) 2.9475 yes .
H(11C) H(12B) 3.4811 yes .
H(11C) H(12C) 2.3965 yes .
H(12A) H(29a) 3.5660 yes 2_556
H(12B) H(12B) 3.4473 yes 2_556
H(12B) H(30a) 2.7466 yes .
H(12B) H(28a) 3.4677 yes .
H(12B) H(29a) 2.9703 yes .
H(12B) H(29a) 2.1930 yes 2_556
H(12C) H(30a) 2.7981 yes .
H(12C) H(29a) 2.7455 yes 2_556
H(13) H(14A) 2.8263 yes .
H(13) H(14B) 2.3111 yes .
H(13) H(14C) 2.3370 yes .
H(13) H(15A) 2.8269 yes .
H(13) H(15B) 2.3165 yes .
H(13) H(15C) 2.3323 yes .
H(13) H(25) 2.4305 yes .
H(13) H(27A) 3.1364 yes .
H(13) H(27C) 3.0602 yes .
H(13) H(28b) 3.2575 yes .
H(13) H(28a) 3.0192 yes .
H(14A) H(15A) 2.5179 yes .
H(14A) H(15B) 3.5584 yes .
H(14A) H(15C) 2.8975 yes .
H(14B) H(15A) 2.9787 yes .
H(14B) H(15B) 3.5175 yes .
H(14B) H(15C) 2.4340 yes .
H(14B) H(25) 3.5673 yes .
H(14B) H(26C) 3.5236 yes .
H(14B) H(27C) 3.1065 yes .
H(14C) H(15A) 3.5677 yes .
H(14C) H(15C) 3.5126 yes .
H(14C) H(25) 3.3782 yes .
H(14C) H(26C) 3.4191 yes .
H(14C) H(28b) 2.5039 yes .
H(14C) H(28a) 2.4829 yes .
H(18) H(19) 2.2785 yes .
H(18) H(22) 3.5387 yes .
H(18) H(23A) 3.0178 yes .
H(18) H(23B) 2.1534 yes .
H(18) H(23C) 3.5591 yes .
H(18) H(24A) 3.5674 yes .
H(18) H(24C) 2.6297 yes .
H(18) H(26B) 3.4438 yes 2_556
H(19) H(20) 2.3121 yes .
H(19) H(20) 3.1042 yes 2_556
H(19) H(26A) 3.1390 yes 2_556
H(19) H(26B) 3.3707 yes 2_556
H(20) H(20) 3.1633 yes 2_556
H(20) H(25) 3.5436 yes .
H(20) H(26A) 2.2812 yes .
H(20) H(26B) 2.7632 yes .
H(20) H(27B) 2.7913 yes .
H(22) H(23A) 2.3582 yes .
H(22) H(23B) 2.8499 yes .
H(22) H(23C) 2.3495 yes .
H(22) H(24A) 2.3556 yes .
H(22) H(24B) 2.3396 yes .
H(22) H(24C) 2.8446 yes .
H(22) H(30a) 2.7841 yes .
H(22) H(30b) 2.7724 yes .
H(23A) H(24B) 3.5540 yes .
H(23A) H(24C) 3.5739 yes .
H(23A) H(26B) 3.4645 yes 2_556
H(23A) H(26C) 3.5519 yes 2_556
H(23A) H(30a) 3.2631 yes .
H(23A) H(30b) 2.4115 yes .
H(23A) H(28b) 3.5122 yes 2_556
H(23B) H(24A) 3.5778 yes .
H(23B) H(24B) 2.9671 yes .
H(23B) H(24C) 2.5189 yes .
H(23C) H(24A) 3.5552 yes .
H(23C) H(24B) 2.4818 yes .
H(23C) H(24C) 2.9525 yes .
H(25) H(26A) 2.8091 yes .
H(25) H(26B) 2.3878 yes .
H(25) H(26C) 2.2412 yes .
H(25) H(27A) 2.3032 yes .
H(25) H(27B) 2.8160 yes .
H(25) H(27C) 2.3159 yes .
H(25) H(28b) 2.5316 yes .
H(25) H(28a) 3.3697 yes .
H(26A) H(27A) 3.5109 yes .
H(26A) H(27B) 2.4640 yes .
H(26A) H(27C) 2.7955 yes .
H(26B) H(27B) 3.5290 yes .
H(26B) H(27C) 3.5485 yes .
H(26B) H(30b) 3.0939 yes 2_556
H(26B) H(28b) 2.7606 yes .
H(26C) H(27A) 3.5815 yes .
H(26C) H(27B) 3.1028 yes .
H(26C) H(27C) 2.5424 yes .
H(26C) H(28b) 2.6868 yes .
H(30a) H(29a) 2.39(6) yes 2_556
H(30b) H(28b) 2.36(7) yes 2_556
H(30b) H(28a) 3.44(7) yes 2_556
H(30b) H(29a) 2.69(6) yes 2_556
H(28b) H(29a) 2.80(8) yes .
H(28a) H(29a) 2.28(7) yes .
H(29a) H(29a) 3.1884(3) yes 2_556
C(2) H(11A) 3.5493 yes 6_555
C(2) H(11B) 3.2843 yes 6_555
C(2) H(23C) 3.4415 yes 7_555
C(3) H(11A) 3.3614 yes 6_555
C(3) H(11B) 3.5724 yes 6_555
C(3) H(23C) 3.2822 yes 7_555
C(5) H(3) 3.5364 yes 6_545
C(6) H(3) 3.3004 yes 6_545
C(7) H(3) 3.5415 yes 6_545
C(7) H(14C) 3.3768 yes 3_556
C(7) H(23A) 3.4365 yes 4_455
C(7) H(24A) 3.3238 yes 6_545
C(8) H(24A) 3.1129 yes 6_545
C(9) H(24A) 3.5841 yes 6_545
C(11) H(2) 3.4675 yes 6_545
C(11) H(3) 3.5528 yes 6_545
C(11) H(15B) 3.0325 yes 6_545
C(11) H(15C) 3.3524 yes 6_545
C(11) H(23B) 3.5154 yes 7_555
C(11) H(24C) 3.2806 yes 7_555
C(12) H(14A) 3.5558 yes 4_555
C(12) H(15A) 3.4809 yes 4_555
C(12) H(19) 3.1115 yes 1_545
C(14) H(12C) 3.5459 yes 4_455
C(14) H(19) 3.3674 yes 4_465
C(14) H(26A) 3.5512 yes 3_566
C(15) H(11A) 3.5998 yes 6_555
C(15) H(11B) 3.3924 yes 6_555
C(15) H(11C) 3.3513 yes 6_555
C(15) H(12C) 3.3062 yes 4_455
C(15) H(18) 3.4299 yes 4_465
C(15) H(24A) 3.5765 yes 6_545
C(15) H(24C) 3.3586 yes 6_545
C(18) H(15C) 3.2277 yes 4_565
C(19) H(12A) 2.9882 yes 1_565
C(19) H(12C) 3.5757 yes 1_565
C(19) H(14B) 3.4030 yes 4_565
C(19) H(15C) 3.5212 yes 4_565
C(20) H(12A) 3.1844 yes 1_565
C(22) H(22) 3.4248 yes 7_555
C(22) H(23C) 3.2129 yes 7_555
C(22) H(24B) 3.1648 yes 7_555
C(23) H(7) 3.3735 yes 4_555
C(23) H(22) 3.3093 yes 7_555
C(23) H(24B) 3.1033 yes 7_555
C(23) H(27C) 3.5616 yes 4_565
C(24) H(8) 3.5917 yes 6_555
C(24) H(10) 3.5861 yes 7_555
C(24) H(11C) 3.3842 yes 7_555
C(24) H(15A) 3.1800 yes 6_555
C(24) H(22) 3.2671 yes 7_555
C(24) H(23C) 3.1107 yes 7_555
C(24) H(30a) 3.03(6) yes 7_555
C(26) H(14B) 3.5950 yes 3_566
C(26) H(26C) 3.3340 yes 3_566
C(26) H(27C) 3.2636 yes 3_566
C(27) H(23B) 3.2647 yes 4_465
C(27) H(26C) 3.3543 yes 3_566
C(28) H(7) 3.4098 yes 3_556
C(28) H(8) 3.2546 yes 3_556
C(29) H(7) 3.5979 yes 3_556
C(29) H(8) 2.8828 yes 3_556
C(30) H(8) 3.2886 yes 4_555
C(30) H(24B) 3.1728 yes 7_555
H(2) C(11) 3.4675 yes 6_555
H(2) H(6) 3.3891 yes 6_555
H(2) H(11A) 3.3755 yes 6_555
H(2) H(11B) 2.7078 yes 6_555
H(2) H(23C) 3.5780 yes 7_555
H(3) C(5) 3.5364 yes 6_555
H(3) C(6) 3.3004 yes 6_555
H(3) C(7) 3.5415 yes 6_555
H(3) C(11) 3.5528 yes 6_555
H(3) H(6) 3.4838 yes 6_555
H(3) H(11A) 2.9900 yes 6_555
H(3) H(11B) 3.3080 yes 6_555
H(3) H(23C) 3.3077 yes 7_555
H(6) H(2) 3.3891 yes 6_545
H(6) H(3) 3.4838 yes 6_545
H(6) H(20) 3.3245 yes 1_545
H(6) H(27B) 2.8760 yes 1_545
H(7) C(23) 3.3735 yes 4_455
H(7) C(28) 3.4098 yes 3_556
H(7) C(29) 3.5979 yes 3_556
H(7) H(14C) 3.1027 yes 3_556
H(7) H(23A) 2.6311 yes 4_455
H(7) H(23C) 3.3037 yes 4_455
H(7) H(24A) 3.5014 yes 6_545
H(7) H(27B) 3.1793 yes 1_545
H(7) H(30b) 3.4034 yes 4_455
H(7) H(28b) 3.0144 yes 3_556
H(8) C(24) 3.5917 yes 6_545
H(8) C(28) 3.2546 yes 3_556
H(8) C(29) 2.8828 yes 3_556
H(8) C(30) 3.2886 yes 4_455
H(8) H(12C) 3.3624 yes 4_455
H(8) H(24A) 3.1735 yes 6_545
H(8) H(24B) 3.3662 yes 6_545
H(8) H(30a) 3.0214 yes 4_455
H(8) H(30b) 3.5754 yes 4_455
H(8) H(28b) 3.4828 yes 3_556
H(8) H(28a) 3.2462 yes 3_556
H(8) H(29a) 2.7366 yes 3_556
H(10) C(24) 3.5861 yes 7_555
H(10) H(23C) 3.5627 yes 7_555
H(10) H(24B) 3.0957 yes 7_555
H(10) H(24C) 3.1796 yes 7_555
H(11A) C(2) 3.5493 yes 6_545
H(11A) C(3) 3.3614 yes 6_545
H(11A) C(15) 3.5998 yes 6_545
H(11A) H(2) 3.3755 yes 6_545
H(11A) H(3) 2.9900 yes 6_545
H(11A) H(15B) 3.1125 yes 6_545
H(11A) H(15C) 3.2359 yes 6_545
H(11A) H(23B) 2.9866 yes 7_555
H(11A) H(24C) 3.4756 yes 7_555
H(11A) H(27A) 2.8305 yes 6_545
H(11B) C(2) 3.2843 yes 6_545
H(11B) C(3) 3.5724 yes 6_545
H(11B) C(15) 3.3924 yes 6_545
H(11B) H(2) 2.7078 yes 6_545
H(11B) H(3) 3.3080 yes 6_545
H(11B) H(15B) 2.5909 yes 6_545
H(11B) H(15C) 3.3666 yes 6_545
H(11C) C(15) 3.3513 yes 6_545
H(11C) C(24) 3.3842 yes 7_555
H(11C) H(15A) 3.0459 yes 4_555
H(11C) H(15B) 2.9016 yes 6_545
H(11C) H(15C) 2.9125 yes 6_545
H(11C) H(18) 3.4075 yes 7_555
H(11C) H(23B) 3.2142 yes 7_555
H(11C) H(24B) 3.5346 yes 7_555
H(11C) H(24C) 2.4956 yes 7_555
H(12A) C(19) 2.9882 yes 1_545
H(12A) C(20) 3.1844 yes 1_545
H(12A) H(19) 2.5163 yes 1_545
H(12A) H(20) 2.8771 yes 1_545
H(12B) H(14A) 3.5839 yes 4_555
H(12C) C(14) 3.5459 yes 4_555
H(12C) C(15) 3.3062 yes 4_555
H(12C) C(19) 3.5757 yes 1_545
H(12C) H(8) 3.3624 yes 4_555
H(12C) H(14A) 2.8004 yes 4_555
H(12C) H(15A) 2.5258 yes 4_555
H(12C) H(15C) 3.3400 yes 4_555
H(12C) H(19) 2.8598 yes 1_545
H(12C) H(24C) 3.4067 yes 7_555
H(14A) C(12) 3.5558 yes 4_455
H(14A) H(12B) 3.5839 yes 4_455
H(14A) H(12C) 2.8004 yes 4_455
H(14A) H(19) 3.2170 yes 4_465
H(14A) H(29a) 2.9188 yes 3_556
H(14B) C(19) 3.4030 yes 4_465
H(14B) C(26) 3.5950 yes 3_566
H(14B) H(18) 3.2415 yes 4_465
H(14B) H(19) 2.6802 yes 4_465
H(14B) H(26A) 2.6971 yes 3_566
H(14C) C(7) 3.3768 yes 3_556
H(14C) H(7) 3.1027 yes 3_556
H(15A) C(12) 3.4809 yes 4_455
H(15A) C(24) 3.1800 yes 6_545
H(15A) H(11C) 3.0459 yes 4_455
H(15A) H(12C) 2.5258 yes 4_455
H(15A) H(24A) 3.0006 yes 6_545
H(15A) H(24B) 3.4999 yes 6_545
H(15A) H(24C) 2.5981 yes 6_545
H(15B) C(11) 3.0325 yes 6_555
H(15B) H(11A) 3.1125 yes 6_555
H(15B) H(11B) 2.5909 yes 6_555
H(15B) H(11C) 2.9016 yes 6_555
H(15B) H(24A) 3.3358 yes 6_545
H(15B) H(24C) 3.2752 yes 6_545
H(15C) C(11) 3.3524 yes 6_555
H(15C) C(18) 3.2277 yes 4_465
H(15C) C(19) 3.5212 yes 4_465
H(15C) H(11A) 3.2359 yes 6_555
H(15C) H(11B) 3.3666 yes 6_555
H(15C) H(11C) 2.9125 yes 6_555
H(15C) H(12C) 3.3400 yes 4_455
H(15C) H(18) 2.4655 yes 4_465
H(15C) H(19) 3.0847 yes 4_465
H(18) C(15) 3.4299 yes 4_565
H(18) H(11C) 3.4075 yes 7_555
H(18) H(14B) 3.2415 yes 4_565
H(18) H(15C) 2.4655 yes 4_565
H(18) H(27C) 3.3370 yes 4_565
H(19) C(12) 3.1115 yes 1_565
H(19) C(14) 3.3674 yes 4_565
H(19) H(12A) 2.5163 yes 1_565
H(19) H(12C) 2.8598 yes 1_565
H(19) H(14A) 3.2170 yes 4_565
H(19) H(14B) 2.6802 yes 4_565
H(19) H(15C) 3.0847 yes 4_565
H(20) H(6) 3.3245 yes 1_565
H(20) H(12A) 2.8771 yes 1_565
H(22) C(22) 3.4248 yes 7_555
H(22) C(23) 3.3093 yes 7_555
H(22) C(24) 3.2671 yes 7_555
H(22) H(22) 3.1439 yes 7_555
H(22) H(23C) 2.5009 yes 7_555
H(22) H(24B) 2.4431 yes 7_555
H(23A) C(7) 3.4365 yes 4_555
H(23A) H(7) 2.6311 yes 4_555
H(23A) H(24B) 3.0649 yes 7_555
H(23A) H(27B) 3.4186 yes 4_565
H(23A) H(27C) 3.3521 yes 4_565
H(23B) C(11) 3.5154 yes 7_555
H(23B) C(27) 3.2647 yes 4_565
H(23B) H(11A) 2.9866 yes 7_555
H(23B) H(11C) 3.2142 yes 7_555
H(23B) H(27A) 3.0535 yes 4_565
H(23B) H(27B) 3.3125 yes 4_565
H(23B) H(27C) 2.8940 yes 4_565
H(23C) C(2) 3.4415 yes 7_555
H(23C) C(3) 3.2822 yes 7_555
H(23C) C(22) 3.2129 yes 7_555
H(23C) C(24) 3.1107 yes 7_555
H(23C) H(2) 3.5780 yes 7_555
H(23C) H(3) 3.3077 yes 7_555
H(23C) H(7) 3.3037 yes 4_555
H(23C) H(10) 3.5627 yes 7_555
H(23C) H(22) 2.5009 yes 7_555
H(23C) H(24A) 3.0513 yes 7_555
H(23C) H(24B) 2.6783 yes 7_555
H(24A) C(7) 3.3238 yes 6_555
H(24A) C(8) 3.1129 yes 6_555
H(24A) C(9) 3.5841 yes 6_555
H(24A) C(15) 3.5765 yes 6_555
H(24A) H(7) 3.5014 yes 6_555
H(24A) H(8) 3.1735 yes 6_555
H(24A) H(15A) 3.0006 yes 6_555
H(24A) H(15B) 3.3358 yes 6_555
H(24A) H(23C) 3.0513 yes 7_555
H(24A) H(30a) 3.4435 yes 7_555
H(24B) C(22) 3.1648 yes 7_555
H(24B) C(23) 3.1033 yes 7_555
H(24B) C(30) 3.1728 yes 7_555
H(24B) H(8) 3.3662 yes 6_555
H(24B) H(10) 3.0957 yes 7_555
H(24B) H(11C) 3.5346 yes 7_555
H(24B) H(15A) 3.4999 yes 6_555
H(24B) H(22) 2.4431 yes 7_555
H(24B) H(23A) 3.0649 yes 7_555
H(24B) H(23C) 2.6783 yes 7_555
H(24B) H(30a) 2.1992 yes 7_555
H(24B) H(30b) 3.3183 yes 7_555
H(24C) C(11) 3.2806 yes 7_555
H(24C) C(15) 3.3586 yes 6_555
H(24C) H(10) 3.1796 yes 7_555
H(24C) H(11A) 3.4756 yes 7_555
H(24C) H(11C) 2.4956 yes 7_555
H(24C) H(12C) 3.4067 yes 7_555
H(24C) H(15A) 2.5981 yes 6_555
H(24C) H(15B) 3.2752 yes 6_555
H(24C) H(30a) 3.1164 yes 7_555
H(26A) C(14) 3.5512 yes 3_566
H(26A) H(14B) 2.6971 yes 3_566
H(26A) H(26C) 3.0394 yes 3_566
H(26A) H(27C) 3.0758 yes 3_566
H(26C) C(26) 3.3340 yes 3_566
H(26C) C(27) 3.3543 yes 3_566
H(26C) H(26A) 3.0394 yes 3_566
H(26C) H(26C) 2.8396 yes 3_566
H(26C) H(27B) 3.2852 yes 3_566
H(26C) H(27C) 2.6699 yes 3_566
H(27A) H(11A) 2.8305 yes 6_555
H(27A) H(23B) 3.0535 yes 4_465
H(27B) H(6) 2.8760 yes 1_565
H(27B) H(7) 3.1793 yes 1_565
H(27B) H(23A) 3.4186 yes 4_465
H(27B) H(23B) 3.3125 yes 4_465
H(27B) H(26C) 3.2852 yes 3_566
H(27C) C(23) 3.5616 yes 4_465
H(27C) C(26) 3.2636 yes 3_566
H(27C) H(18) 3.3370 yes 4_465
H(27C) H(23A) 3.3521 yes 4_465
H(27C) H(23B) 2.8940 yes 4_465
H(27C) H(26A) 3.0758 yes 3_566
H(27C) H(26C) 2.6699 yes 3_566
H(30a) C(24) 3.03(6) yes 7_555
H(30a) H(8) 3.0214 yes 4_555
H(30a) H(24A) 3.4435 yes 7_555
H(30a) H(24B) 2.1992 yes 7_555
H(30a) H(24C) 3.1164 yes 7_555
H(30b) H(7) 3.4034 yes 4_555
H(30b) H(8) 3.5754 yes 4_555
H(30b) H(24B) 3.3183 yes 7_555
H(28b) H(7) 3.0144 yes 3_556
H(28b) H(8) 3.4828 yes 3_556
H(28a) H(8) 3.2462 yes 3_556
H(29a) H(8) 2.7366 yes 3_556
H(29a) H(14A) 2.9188 yes 3_556

loop_
_geom_torsion_atom_site_label_1
_geom_torsion_atom_site_label_2
_geom_torsion_atom_site_label_3
_geom_torsion_atom_site_label_4
_geom_torsion
_geom_torsion_publ_flag
_geom_torsion_site_symmetry_1
_geom_torsion_site_symmetry_3
_geom_torsion_site_symmetry_4
Ni(1) Ni(1) C(28) C(29) -23.2(3) no 2_556 . .
C(28) Ni(1) Ni(1) C(1) -71.6(2) no . 2_556 2_556
C(28) Ni(1) Ni(1) C(29) 151.4(2) no . 2_556 2_556
C(28) Ni(1) Ni(1) C(29) 16.7(2) no . 2_556 .
C(28) Ni(1) Ni(1) C(30) -3.7(2) no . 2_556 2_556
Ni(1) Ni(1) C(29) C(28) 152.4(3) no 2_556 . .
Ni(1) Ni(1) C(29) C(30) 32.2(2) no 2_556 . 2_556
C(29) Ni(1) Ni(1) C(1) -88.31(16) no . 2_556 2_556
C(29) Ni(1) Ni(1) C(28) 151.41(16) no . 2_556 2_556
C(29) Ni(1) Ni(1) C(29) 134.720(7) no . 2_556 2_556
C(29) Ni(1) Ni(1) C(30) -20.43(16) no . 2_556 2_556
Ni(1) Ni(1) C(29) C(28) -29.2(3) no 2_556 2_556 2_556
Ni(1) Ni(1) C(29) C(30) -143.6(3) no 2_556 2_556 .
C(29) Ni(1) Ni(1) C(1) 136.97(16) no 2_556 2_556 2_556
C(29) Ni(1) Ni(1) C(28) 16.69(16) no 2_556 2_556 2_556
C(29) Ni(1) Ni(1) C(29) -134.720(7) no 2_556 2_556 .
C(29) Ni(1) Ni(1) C(30) -155.15(16) no 2_556 2_556 2_556
Ni(1) Ni(1) C(30) C(29) 28.2(2) no 2_556 . 2_556
C(30) Ni(1) Ni(1) C(1) 116.54(18) no . 2_556 2_556
C(30) Ni(1) Ni(1) C(28) -3.74(18) no . 2_556 2_556
C(30) Ni(1) Ni(1) C(29) -20.43(18) no . 2_556 2_556
C(30) Ni(1) Ni(1) C(29) -155.15(18) no . 2_556 .
C(28) Ni(1) C(1) N(1) -64.5(4) no . . .
C(28) Ni(1) C(1) N(2) 125.0(4) no . . .
C(1) Ni(1) C(29) C(28) -11.4(3) no . . .
C(1) Ni(1) C(29) C(30) -131.5(3) no . . 2_556
C(29) Ni(1) C(1) N(1) -57.5(5) no . . .
C(29) Ni(1) C(1) N(2) 132.1(3) no . . .
C(1) Ni(1) C(29) Ni(1) 158.69(16) no . 2_556 2_556
C(1) Ni(1) C(29) C(28) 129.5(3) no . 2_556 2_556
C(1) Ni(1) C(29) C(30) 15.1(3) no . 2_556 .
C(29) Ni(1) C(1) N(1) 100.1(4) no 2_556 . .
C(29) Ni(1) C(1) N(2) -70.4(4) no 2_556 . .
C(30) Ni(1) C(1) N(1) 108.8(4) no . . .
C(30) Ni(1) C(1) N(2) -61.6(4) no . . .
C(28) Ni(1) C(29) Ni(1) -152.4(4) no . . 2_556
C(28) Ni(1) C(29) C(30) -120.1(6) no . . 2_556
C(28) Ni(1) C(29) Ni(1) -43.8(4) no . 2_556 2_556
C(28) Ni(1) C(29) C(28) -73.0(4) no . 2_556 2_556
C(29) Ni(1) C(28) C(29) 10.1(5) no 2_556 . .
C(29) Ni(1) C(29) Ni(1) -37.529(6) no . 2_556 2_556
C(29) Ni(1) C(29) C(28) -66.68(2) no . 2_556 2_556
C(29) Ni(1) C(29) Ni(1) 34.645(6) no 2_556 . 2_556
C(29) Ni(1) C(29) C(30) 66.887(19) no 2_556 . 2_556
C(29) Ni(1) C(30) C(29) -1.6(4) no . . 2_556
C(30) Ni(1) C(29) Ni(1) 35.6(3) no . . 2_556
C(30) Ni(1) C(29) C(30) 67.8(4) no . . 2_556
C(29) Ni(1) C(30) C(29) 0(9439593) no 2_556 . 2_556
C(30) Ni(1) C(29) Ni(1) 143.6(4) no . 2_556 2_556
C(30) Ni(1) C(29) C(28) 114.5(5) no . 2_556 2_556
C(1) N(1) C(2) C(3) -2.0(5) no . . .
C(2) N(1) C(1) N(2) 1.8(5) no . . .
C(1) N(1) C(4) C(5) -85.4(5) no . . .
C(1) N(1) C(4) C(9) 95.6(4) no . . .
C(4) N(1) C(1) Ni(1) 17.5(7) no . . .
C(2) N(1) C(4) C(5) 103.3(4) no . . .
C(2) N(1) C(4) C(9) -75.6(5) no . . .
C(1) N(2) C(3) C(2) -0.2(5) no . . .
C(3) N(2) C(1) N(1) -1.0(5) no . . .
C(1) N(2) C(16) C(17) 113.8(5) no . . .
C(1) N(2) C(16) C(21) -69.6(5) no . . .
C(16) N(2) C(1) Ni(1) -17.6(7) no . . .
C(3) N(2) C(16) C(17) -76.0(5) no . . .
C(3) N(2) C(16) C(21) 100.6(5) no . . .
N(1) C(2) C(3) N(2) 1.2(5) no . . .
N(1) C(4) C(5) C(10) 2.7(6) no . . .
N(1) C(4) C(9) C(13) -1.0(5) no . . .
C(5) C(4) C(9) C(8) -0.2(6) no . . .
C(9) C(4) C(5) C(6) -0.2(6) no . . .
C(4) C(5) C(6) C(7) 1.1(6) no . . .
C(4) C(5) C(10) C(11) -118.4(4) no . . .
C(4) C(5) C(10) C(12) 118.4(4) no . . .
C(6) C(5) C(10) C(11) 63.4(5) no . . .
C(6) C(5) C(10) C(12) -59.9(5) no . . .
C(5) C(6) C(7) C(8) -1.6(7) no . . .
C(6) C(7) C(8) C(9) 1.2(7) no . . .
C(7) C(8) C(9) C(4) -0.4(6) no . . .
C(4) C(9) C(13) C(14) -130.7(4) no . . .
C(4) C(9) C(13) C(15) 105.3(4) no . . .
C(8) C(9) C(13) C(14) 49.6(5) no . . .
C(8) C(9) C(13) C(15) -74.4(6) no . . .
N(2) C(16) C(17) C(22) -0.3(6) no . . .
N(2) C(16) C(21) C(25) -1.1(6) no . . .
C(17) C(16) C(21) C(20) -0.3(6) no . . .
C(21) C(16) C(17) C(18) -0.2(6) no . . .
C(16) C(17) C(18) C(19) 1.4(7) no . . .
C(16) C(17) C(22) C(23) -135.7(4) no . . .
C(16) C(17) C(22) C(24) 101.7(5) no . . .
C(18) C(17) C(22) C(23) 47.9(6) no . . .
C(18) C(17) C(22) C(24) -74.8(5) no . . .
C(17) C(18) C(19) C(20) -2.1(8) no . . .
C(18) C(19) C(20) C(21) 1.5(8) no . . .
C(19) C(20) C(21) C(16) -0.3(7) no . . .
C(16) C(21) C(25) C(26) 140.0(4) no . . .
C(16) C(21) C(25) C(27) -94.3(5) no . . .
C(20) C(21) C(25) C(26) -44.4(6) no . . .
C(20) C(21) C(25) C(27) 81.4(5) no . . .
Ni(1) C(28) C(29) Ni(1) 31.6(5) no . . 2_556
Ni(1) C(28) C(29) C(30) 100.2(5) no . . 2_556
Ni(1) C(29) C(30) Ni(1) -37.8(3) no . 2_556 2_556
C(28) C(29) C(30) Ni(1) -108.7(6) no . 2_556 2_556
